data_7010787
loop_
_publ_author_name
'Fortin, S\'ebastien'
'Fabre, Paul-Louis'
'Dartiguenave, Mich\`ele'
'Beauchamp, Andr\'e L.'

_publ_section_title
;
 Neutral and cationic
 biimidazoledihalogenobis(trimethylphosphine)rhenium(iii) complexes:
 ion-pairing, acid--base and redox propertiesElectronic supplementary
 information (ESI) available: details of the structure determination
 and refinement for compounds 4, 5, 7 and 9&#x00B7;OPPh3. See
 http://www.rsc.org/suppdata/dt/b1/b103719f/
;
_journal_issue 23
_journal_name_full 'Journal of the Chemical Society, Dalton Transactions'
_journal_page_first 3520
_journal_paper_doi 10.1039/b103719f
_journal_year 2001
_chemical_compound_source 'synthesized by the authors, see text'
_chemical_formula_moiety 'C12 H23 Cl2 N4 P2 Re'
_chemical_formula_sum 'C12 H23 Cl2 N4 P2 Re'
_chemical_formula_weight 542.394
_chemical_name_systematic
;
?
;
_space_group_IT_number 14
_symmetry_cell_setting monoclinic
_symmetry_space_group_name_Hall '-P 2ybc'
_symmetry_space_group_name_H-M 'P 1 21/c 1'
_atom_sites_solution_hydrogens geom
_atom_sites_solution_primary direct
_atom_sites_solution_secondary difmap
_audit_creation_method 'SHELXL93 (Sheldrick, 1993)'
_cell_angle_alpha 90.00
_cell_angle_beta 91.54(3)
_cell_angle_gamma 90.00
_cell_formula_units_Z 4
_cell_length_a 12.048(5)
_cell_length_b 9.150(3)
_cell_length_c 18.308(5)
_cell_measurement_reflns_used 25
_cell_measurement_temperature 293(2)
_cell_measurement_theta_max 22.50
_cell_measurement_theta_min 20.00
_cell_volume 2017.5(12)
_computing_cell_refinement 'CAD-4 software (Enraf-Nonius, 1989)'
_computing_data_collection 'CAD-4 software (Enraf-Nonius, 1989)'
_computing_data_reduction 'NRC-2, NRC-2A (Ahmed et al, 1973)'
_computing_molecular_graphics 'ORTEPII (Johnson (1976) in NRCVAX (Gabe et al (1989))'
_computing_publication_material 'NRCVAX (Gabe et al (1989) and SHELXL93 (Sheldrick (1993))'
_computing_structure_refinement 'NRCVAX (Gabe et al, 1989) and SHELXL93 (Sheldrick, 1993)'
_computing_structure_solution 'SHELXS86 (Sheldrick, 1990)'
_diffrn_ambient_temperature 293(2)
_diffrn_measurement_device_type 'Nonius CAD-4'
_diffrn_measurement_method '\w/2\q scan'
_diffrn_radiation_monochromator graphite
_diffrn_radiation_source 'normal-focus xray tube'
_diffrn_radiation_type CuK\a
_diffrn_radiation_wavelength 1.54178
_diffrn_reflns_av_R_equivalents 0.068
_diffrn_reflns_av_sigmaI/netI 0.0420
_diffrn_reflns_limit_h_max 14
_diffrn_reflns_limit_h_min -14
_diffrn_reflns_limit_k_max 11
_diffrn_reflns_limit_k_min -11
_diffrn_reflns_limit_l_max 22
_diffrn_reflns_limit_l_min -22
_diffrn_reflns_number 21543
_diffrn_reflns_theta_max 69.84
_diffrn_reflns_theta_min 3.67
_diffrn_standards_decay_% 10.0
_diffrn_standards_interval_time 60
_diffrn_standards_number 5
_exptl_absorpt_coefficient_mu 15.39
_exptl_absorpt_correction_T_max 0.3867
_exptl_absorpt_correction_T_min 0.0248
_exptl_absorpt_correction_type integration
_exptl_absorpt_process_details 'ABSORP in NRCVAX (Gabe et al, 1989)'
_exptl_crystal_colour red
_exptl_crystal_density_diffrn 1.7857
_exptl_crystal_density_meas ?
_exptl_crystal_density_method .
_exptl_crystal_description plate
_exptl_crystal_F_000 1048.0
_exptl_crystal_size_max 0.70
_exptl_crystal_size_mid 0.36
_exptl_crystal_size_min 0.06
_refine_diff_density_max 3.794
_refine_diff_density_min -1.786
_refine_diff_density_rms 0.189
_refine_ls_extinction_coef 0.00008(5)
_refine_ls_extinction_expression Fc^*^=kFc[1+0.001xFc^2^\l^3^/sin(2\q)]^-1/4^
_refine_ls_extinction_method 'SHELXL93 (Sheldrick, 1993)'
_refine_ls_goodness_of_fit_all 0.902
_refine_ls_goodness_of_fit_ref 1.042
_refine_ls_hydrogen_treatment constr
_refine_ls_matrix_type full
_refine_ls_number_parameters 191
_refine_ls_number_reflns 3829
_refine_ls_number_restraints 6
_refine_ls_restrained_S_all 0.902
_refine_ls_restrained_S_obs 1.042
_refine_ls_R_factor_all 0.0765
_refine_ls_R_factor_gt 0.0581
_refine_ls_shift/su_max 0.001
_refine_ls_shift/su_mean 0.000
_refine_ls_structure_factor_coef Fsqd
_refine_ls_weighting_details 'w=1/[\s^2^(Fo^2^)+(0.1064P)^2^] where P=(Fo^2^+2Fc^2^)/3'
_refine_ls_weighting_scheme calc
_refine_ls_wR_factor_all 0.1524
_refine_ls_wR_factor_ref 0.1444
_reflns_number_gt 2615
_reflns_number_total 3829
_reflns_threshold_expression >2\s(I)
_cod_data_source_file b103719f.txt
_cod_data_source_block compound_7
_cod_depositor_comments
;
The following automatic conversions were performed:
'_symmetry_cell_setting' value 'Monoclinic' changed to 'monoclinic'
according to '/home/saulius/struct/CIF-dictionaries/cif_core.dic'
dictionary named 'cif_core.dic' version 2.4.1 from 2010-06-29.

Automatic conversion script
Id: cif_fix_enum 1527 2010-12-29 10:47:43Z saulius 
;
_cod_original_sg_symbol_H-M 'P 21/c'
_cod_database_code 7010787

loop_
_symmetry_equiv_pos_as_xyz
'x, y, z'
'-x, y+1/2, -z+1/2'
'-x, -y, -z'
'x, -y-1/2, z-1/2'

loop_
_atom_site_label
_atom_site_type_symbol
_atom_site_fract_x
_atom_site_fract_y
_atom_site_fract_z
_atom_site_U_iso_or_equiv
_atom_site_adp_type
_atom_site_occupancy
_atom_site_calc_flag
_atom_site_refinement_flags
_atom_site_disorder_group
Re Re 0.28364(3) 0.35126(5) 0.87427(2) 0.0643(2) Uani 1 d . .
Cl1 Cl 0.4703(2) 0.4053(4) 0.90467(17) 0.0980(9) Uani 1 d . .
Cl2 Cl 0.2694(2) 0.4987(3) 0.76745(14) 0.0864(8) Uani 1 d . .
P1 P 0.2248(2) 0.5630(4) 0.94378(17) 0.0880(8) Uani 1 d . .
N11 N -0.0155(6) 0.1252(9) 0.9003(5) 0.074(2) Uani 1 d . .
H11 H -0.0526 0.0641 0.9256 0.089 Uiso 1 calc R .
C12 C 0.0891(8) 0.1768(12) 0.9148(5) 0.072(3) Uani 1 d . .
N13 N 0.1211(6) 0.2706(10) 0.8633(4) 0.072(2) Uani 1 d . .
C14 C 0.0325(8) 0.2821(14) 0.8133(6) 0.087(3) Uani 1 d . .
H14 H 0.0296 0.3406 0.7717 0.105 Uiso 1 calc R .
C15 C -0.0484(9) 0.1925(14) 0.8362(6) 0.091(4) Uani 1 d . .
H15 H -0.1165 0.1784 0.8122 0.110 Uiso 1 calc R .
N21 N 0.1618(6) 0.0623(10) 1.0322(4) 0.077(2) Uani 1 d . .
C22 C 0.1679(7) 0.1479(12) 0.9720(5) 0.071(3) Uani 1 d . .
N23 N 0.2649(6) 0.2134(10) 0.9659(4) 0.072(2) Uani 1 d . .
C24 C 0.3254(8) 0.1700(13) 1.0258(6) 0.090(4) Uani 1 d . .
H24 H 0.3980 0.1979 1.0373 0.108 Uiso 1 calc R .
C25 C 0.2636(9) 0.0808(15) 1.0655(6) 0.099(4) Uani 1 d . .
H25 H 0.2865 0.0375 1.1093 0.119 Uiso 1 calc R .
C101 C 0.2141(16) 0.528(2) 1.0403(8) 0.153(7) Uani 1 d . .
H10A H 0.1642 0.4483 1.0477 0.230 Uiso 1 calc R .
H10B H 0.1864 0.6141 1.0640 0.230 Uiso 1 calc R .
H10C H 0.2861 0.5044 1.0607 0.230 Uiso 1 calc R .
C102 C 0.3161(17) 0.7133(17) 0.9461(9) 0.158(8) Uani 1 d . .
H10D H 0.3887 0.6813 0.9619 0.237 Uiso 1 calc R .
H10E H 0.2896 0.7853 0.9795 0.237 Uiso 1 calc R .
H10F H 0.3197 0.7552 0.8982 0.237 Uiso 1 calc R .
C103 C 0.0931(12) 0.6405(18) 0.9133(11) 0.153(8) Uani 1 d . .
H10G H 0.0379 0.5649 0.9105 0.230 Uiso 1 calc R .
H10H H 0.1009 0.6837 0.8660 0.230 Uiso 1 calc R .
H10I H 0.0707 0.7140 0.9473 0.230 Uiso 1 calc R .
P2 P 0.3538(3) 0.1467(4) 0.8054(2) 0.0953(9) Uani 1 d D .
C201 C 0.4527(12) 0.0422(17) 0.8594(9) 0.152(6) Uani 1 d D .
H20A H 0.5105 0.1056 0.8777 0.228 Uiso 1 calc R .
H20B H 0.4844 -0.0325 0.8296 0.228 Uiso 1 calc R .
H20C H 0.4159 -0.0022 0.8996 0.228 Uiso 1 calc R .
C202 C 0.4303(15) 0.1963(19) 0.7258(9) 0.205(12) Uani 1 d D .
H20D H 0.4874 0.2651 0.7394 0.308 Uiso 1 calc R .
H20E H 0.3807 0.2398 0.6901 0.308 Uiso 1 calc R .
H20F H 0.4635 0.1105 0.7056 0.308 Uiso 1 calc R .
C203 C 0.2513(14) 0.0173(19) 0.7731(10) 0.183(9) Uani 1 d D .
H20G H 0.1962 0.0668 0.7434 0.275 Uiso 1 calc R .
H20H H 0.2165 -0.0274 0.8140 0.275 Uiso 1 calc R .
H20I H 0.2865 -0.0567 0.7446 0.275 Uiso 1 calc R .

loop_
_atom_site_aniso_label
_atom_site_aniso_U_11
_atom_site_aniso_U_22
_atom_site_aniso_U_33
_atom_site_aniso_U_23
_atom_site_aniso_U_13
_atom_site_aniso_U_12
Re 0.0526(2) 0.0935(4) 0.0466(3) 0.0091(2) -0.00060(15) -0.0053(2)
Cl1 0.0618(12) 0.150(3) 0.0811(18) 0.0223(18) -0.0096(11) -0.0121(15)
Cl2 0.0854(14) 0.115(2) 0.0584(15) 0.0236(14) -0.0020(11) 0.0054(14)
P1 0.0849(16) 0.107(2) 0.0723(18) -0.0052(17) 0.0083(13) -0.0073(17)
N11 0.056(4) 0.098(6) 0.069(5) 0.009(4) -0.009(3) -0.017(4)
C12 0.061(5) 0.102(8) 0.051(5) 0.003(5) -0.008(4) -0.009(5)
N13 0.063(4) 0.100(6) 0.051(4) 0.011(4) -0.003(3) -0.011(4)
C14 0.074(6) 0.128(9) 0.059(6) 0.029(6) -0.019(5) -0.012(6)
C15 0.068(5) 0.132(10) 0.073(7) 0.018(7) -0.021(5) -0.016(6)
N21 0.069(4) 0.112(7) 0.050(5) 0.017(5) -0.006(3) -0.008(5)
C22 0.054(4) 0.106(8) 0.051(5) 0.011(5) -0.002(4) -0.002(5)
N23 0.059(4) 0.103(6) 0.053(5) 0.015(4) -0.008(3) -0.003(4)
C24 0.065(5) 0.140(10) 0.064(6) 0.032(7) -0.019(5) -0.017(6)
C25 0.084(6) 0.153(11) 0.060(7) 0.038(7) -0.010(5) -0.024(7)
C101 0.199(17) 0.178(16) 0.085(11) -0.029(11) 0.033(10) -0.023(14)
C102 0.23(2) 0.099(11) 0.144(15) -0.008(11) -0.061(15) -0.008(12)
C103 0.090(9) 0.170(16) 0.20(2) -0.054(13) -0.019(11) 0.040(10)
P2 0.102(2) 0.104(2) 0.081(2) 0.0047(18) 0.0165(17) 0.0111(18)
C201 0.136(12) 0.146(14) 0.174(17) 0.003(13) -0.006(12) 0.045(12)
C202 0.28(3) 0.169(16) 0.179(19) 0.052(15) 0.149(19) 0.093(18)
C203 0.187(18) 0.181(18) 0.18(2) -0.077(16) 0.004(15) 0.018(15)

loop_
_atom_type_symbol
_atom_type_description
_atom_type_scat_dispersion_real
_atom_type_scat_dispersion_imag
_atom_type_scat_source
Re Re -5.7900 5.8910 'International Tables Vol C Tables 4.2.6.8 and 6.1.1.4'
Cl Cl 0.3639 0.7018 'International Tables Vol C Tables 4.2.6.8 and 6.1.1.4'
P P 0.2955 0.4335 'International Tables Vol C Tables 4.2.6.8 and 6.1.1.4'
N N 0.0311 0.0180 'International Tables Vol C Tables 4.2.6.8 and 6.1.1.4'
C C 0.0181 0.0091 'International Tables Vol C Tables 4.2.6.8 and 6.1.1.4'
H H 0.0000 0.0000 'International Tables Vol C Tables 4.2.6.8 and 6.1.1.4'

loop_
_geom_angle_atom_site_label_1
_geom_angle_atom_site_label_2
_geom_angle_atom_site_label_3
_geom_angle
_geom_angle_site_symmetry_1
_geom_angle_site_symmetry_3
_geom_angle_publ_flag
N13 Re N23 75.3(3) . . y
N13 Re Cl1 168.5(2) . . y
N23 Re Cl1 93.4(2) . . y
N13 Re Cl2 94.2(2) . . y
N23 Re Cl2 169.5(2) . . y
Cl1 Re Cl2 97.05(10) . . y
N13 Re P2 90.9(3) . . y
N23 Re P2 89.9(3) . . y
Cl1 Re P2 86.60(13) . . y
Cl2 Re P2 91.66(11) . . y
N13 Re P1 92.6(3) . . y
N23 Re P1 91.2(3) . . y
Cl1 Re P1 89.97(12) . . y
Cl2 Re P1 87.88(11) . . y
P2 Re P1 176.45(11) . . y
C102 P1 C101 100.0(8) . . y
C102 P1 C103 104.1(8) . . y
C101 P1 C103 106.6(9) . . y
C102 P1 Re 116.3(7) . . y
C101 P1 Re 113.7(6) . . y
C103 P1 Re 114.6(5) . . y
C12 N11 C15 104.8(8) . . y
C12 N11 H11 127.6 . . ?
C15 N11 H11 127.6 . . ?
N13 C12 N11 111.5(8) . . y
N13 C12 C22 116.0(8) . . y
N11 C12 C22 132.5(9) . . y
C12 N13 C14 106.3(8) . . y
C12 N13 Re 116.3(6) . . y
C14 N13 Re 137.3(7) . . y
C15 C14 N13 107.3(9) . . y
C15 C14 H14 126.4 . . ?
N13 C14 H14 126.4 . . ?
C14 C15 N11 110.1(9) . . y
C14 C15 H15 124.9 . . ?
N11 C15 H15 124.9 . . ?
C22 N21 C25 102.9(8) . . y
N23 C22 N21 113.5(8) . . y
N23 C22 C12 115.4(9) . . y
N21 C22 C12 131.1(9) . . y
C22 N23 C24 104.8(8) . . y
C22 N23 Re 116.8(6) . . y
C24 N23 Re 138.4(7) . . y
C25 C24 N23 108.9(9) . . y
C25 C24 H24 125.6 . . ?
N23 C24 H24 125.6 . . ?
C24 C25 N21 109.9(9) . . y
C24 C25 H25 125.0 . . ?
N21 C25 H25 125.0 . . ?
P1 C101 H10A 109.5 . . ?
P1 C101 H10B 109.5 . . ?
H10A C101 H10B 109.5 . . ?
P1 C101 H10C 109.5(6) . . ?
H10A C101 H10C 109.5 . . ?
H10B C101 H10C 109.5 . . ?
P1 C102 H10D 109.5 . . ?
P1 C102 H10E 109.5 . . ?
H10D C102 H10E 109.5 . . ?
P1 C102 H10F 109.5 . . ?
H10D C102 H10F 109.5 . . ?
H10E C102 H10F 109.5 . . ?
P1 C103 H10G 109.5 . . ?
P1 C103 H10H 109.5 . . ?
H10G C103 H10H 109.5 . . ?
P1 C103 H10I 109.5 . . ?
H10G C103 H10I 109.5 . . ?
H10H C103 H10I 109.5 . . ?
C203 P2 C201 105.6(7) . . y
C203 P2 C202 105.1(7) . . y
C201 P2 C202 103.4(7) . . y
C203 P2 Re 115.7(6) . . y
C201 P2 Re 111.1(6) . . y
C202 P2 Re 114.8(6) . . y
P2 C201 H20A 109.5 . . ?
P2 C201 H20B 109.5 . . ?
H20A C201 H20B 109.5 . . ?
P2 C201 H20C 109.5 . . ?
H20A C201 H20C 109.5 . . ?
H20B C201 H20C 109.5 . . ?
P2 C202 H20D 109.5 . . ?
P2 C202 H20E 109.5 . . ?
H20D C202 H20E 109.5 . . ?
P2 C202 H20F 109.5 . . ?
H20D C202 H20F 109.5 . . ?
H20E C202 H20F 109.5 . . ?
P2 C203 H20G 109.5 . . ?
P2 C203 H20H 109.5 . . ?
H20G C203 H20H 109.5 . . ?
P2 C203 H20I 109.5 . . ?
H20G C203 H20I 109.5 . . ?
H20H C203 H20I 109.5 . . ?

loop_
_geom_bond_atom_site_label_1
_geom_bond_atom_site_label_2
_geom_bond_distance
_geom_bond_site_symmetry_2
_geom_bond_publ_flag
Re N13 2.097(7) . y
Re N23 2.115(8) . y
Re Cl1 2.355(3) . y
Re Cl2 2.378(3) . y
Re P2 2.421(4) . y
Re P1 2.434(3) . y
P1 C102 1.761(17) . y
P1 C101 1.803(15) . y
P1 C103 1.812(14) . y
N11 C12 1.364(11) . y
N11 C15 1.373(13) . y
N11 H11 0.8600 . ?
C12 N13 1.339(12) . y
C12 C22 1.420(12) . y
N13 C14 1.391(11) . y
C14 C15 1.349(15) . y
C14 H14 0.9300 . ?
C15 H15 0.9300 . ?
N21 C22 1.356(12) . y
N21 C25 1.365(12) . y
C22 N23 1.321(11) . y
N23 C24 1.361(11) . y
C24 C25 1.332(14) . y
C24 H24 0.9300 . ?
C25 H25 0.9300 . ?
C101 H10A 0.9600 . ?
C101 H10B 0.9600 . ?
C101 H10C 0.9600 . ?
C102 H10D 0.9600 . ?
C102 H10E 0.9600 . ?
C102 H10F 0.9600 . ?
C103 H10G 0.9600 . ?
C103 H10H 0.9600 . ?
C103 H10I 0.9600 . ?
P2 C203 1.800(14) . y
P2 C201 1.802(12) . y
P2 C202 1.804(13) . y
C201 H20A 0.9600 . ?
C201 H20B 0.9600 . ?
C201 H20C 0.9600 . ?
C202 H20D 0.9600 . ?
C202 H20E 0.9600 . ?
C202 H20F 0.9600 . ?
C203 H20G 0.9600 . ?
C203 H20H 0.9600 . ?
C203 H20I 0.9600 . ?

loop_
_geom_hbond_atom_site_label_D
_geom_hbond_atom_site_label_H
_geom_hbond_distance_DH
_geom_hbond_distance_HA
_geom_hbond_angle_DHA
_geom_hbond_distance_DA
_geom_hbond_atom_site_label_A
_geom_hbond_site_symmetry_A
_geom_hbond_publ_flag
N11 H11 0.86 1.93 167.5 2.775(11) N21 2_557 y

loop_
_geom_torsion_atom_site_label_1
_geom_torsion_atom_site_label_2
_geom_torsion_atom_site_label_3
_geom_torsion_atom_site_label_4
_geom_torsion
_geom_torsion_site_symmetry_1
_geom_torsion_site_symmetry_2
_geom_torsion_site_symmetry_3
_geom_torsion_site_symmetry_4
_geom_torsion_publ_flag
N13 Re P1 C102 -159.4(6) . . . . y
N23 Re P1 C102 125.2(6) . . . . y
Cl1 Re P1 C102 31.8(6) . . . . y
Cl2 Re P1 C102 -65.2(6) . . . . y
P2 Re P1 C102 17(2) . . . . y
N13 Re P1 C101 85.2(7) . . . . y
N23 Re P1 C101 9.8(7) . . . . y
Cl1 Re P1 C101 -83.6(7) . . . . y
Cl2 Re P1 C101 179.3(7) . . . . y
P2 Re P1 C101 -98.2(19) . . . . y
N13 Re P1 C103 -37.8(8) . . . . y
N23 Re P1 C103 -113.1(8) . . . . y
Cl1 Re P1 C103 153.5(7) . . . . y
Cl2 Re P1 C103 56.4(7) . . . . y
P2 Re P1 C103 138.9(19) . . . . y
C15 N11 C12 N13 -0.2(12) . . . . y
C15 N11 C12 C22 -179.0(12) . . . . y
N11 C12 N13 C14 0.8(13) . . . . y
C22 C12 N13 C14 179.8(10) . . . . y
N11 C12 N13 Re -176.7(7) . . . . y
C22 C12 N13 Re 2.3(13) . . . . y
N23 Re N13 C12 -1.2(8) . . . . y
Cl1 Re N13 C12 11.1(18) . . . . y
Cl2 Re N13 C12 -179.9(8) . . . . y
P2 Re N13 C12 88.4(8) . . . . y
P1 Re N13 C12 -91.8(8) . . . . y
N23 Re N13 C14 -177.7(12) . . . . y
Cl1 Re N13 C14 -165.3(10) . . . . y
Cl2 Re N13 C14 3.7(12) . . . . y
P2 Re N13 C14 -88.0(11) . . . . y
P1 Re N13 C14 91.8(11) . . . . y
C12 N13 C14 C15 -1.1(14) . . . . y
Re N13 C14 C15 175.6(9) . . . . y
N13 C14 C15 N11 1.0(15) . . . . y
C12 N11 C15 C14 -0.5(14) . . . . y
C25 N21 C22 N23 1.2(13) . . . . y
C25 N21 C22 C12 -179.8(12) . . . . y
N13 C12 C22 N23 -2.3(15) . . . . y
N11 C12 C22 N23 176.4(11) . . . . y
N13 C12 C22 N21 178.7(11) . . . . y
N11 C12 C22 N21 -3(2) . . . . y
N21 C22 N23 C24 -0.8(13) . . . . y
C12 C22 N23 C24 -180.0(10) . . . . y
N21 C22 N23 Re -179.6(7) . . . . y
C12 C22 N23 Re 1.3(13) . . . . y
N13 Re N23 C22 -0.1(8) . . . . y
Cl1 Re N23 C22 -177.6(8) . . . . y
Cl2 Re N23 C22 7(2) . . . . y
P2 Re N23 C22 -91.0(8) . . . . y
P1 Re N23 C22 92.3(8) . . . . y
N13 Re N23 C24 -178.3(13) . . . . y
Cl1 Re N23 C24 4.2(12) . . . . y
Cl2 Re N23 C24 -170.8(11) . . . . y
P2 Re N23 C24 90.7(12) . . . . y
P1 Re N23 C24 -85.9(12) . . . . y
C22 N23 C24 C25 0.1(15) . . . . y
Re N23 C24 C25 178.4(9) . . . . y
N23 C24 C25 N21 0.7(17) . . . . y
C22 N21 C25 C24 -1.1(15) . . . . y
N13 Re P2 C203 0.7(7) . . . . y
N23 Re P2 C203 76.0(7) . . . . y
Cl1 Re P2 C203 169.5(7) . . . . y
Cl2 Re P2 C203 -93.6(7) . . . . y
P1 Re P2 C203 -176.0(18) . . . . y
N13 Re P2 C201 -119.7(6) . . . . y
N23 Re P2 C201 -44.4(6) . . . . y
Cl1 Re P2 C201 49.1(6) . . . . y
Cl2 Re P2 C201 146.0(6) . . . . y
P1 Re P2 C201 63.6(19) . . . . y
N13 Re P2 C202 123.4(8) . . . . y
N23 Re P2 C202 -161.2(8) . . . . y
Cl1 Re P2 C202 -67.8(7) . . . . y
Cl2 Re P2 C202 29.2(7) . . . . y
P1 Re P2 C202 -53(2) . . . . y
